data_2238175
loop_
_publ_author_name
'Chantrapromma, Suchada'
'Suwunwong, Thitipone'
'Boonnak, Nawong'
'Fun, Hoong-Kun'

_publ_section_title
;
 (2<i>E</i>)-1-(Pyridin-2-yl)-3-(2,4,5-trimethoxyphenyl)prop-2-en-1-one
;
_journal_coeditor_code HB7090
_journal_issue 7
_journal_name_full 'Acta Crystallographica Section E'
_journal_page_first o1076
_journal_page_last o1077
_journal_paper_doi 10.1107/S1600536813015821
_journal_volume 69
_journal_year 2013
_chemical_formula_iupac 'C17 H17 N O4'
_chemical_formula_moiety 'C17 H17 N O4'
_chemical_formula_sum 'C17 H17 N O4'
_chemical_formula_weight 299.32
_chemical_melting_point_gt 428
_chemical_melting_point_lt 429
_chemical_name_systematic
;
(2<i>E</i>)-1-(Pyridin-2-yl)-3-(2,4,5-trimethoxyphenyl)prop-2-en-1-one
;
_space_group_IT_number 14
_symmetry_cell_setting monoclinic
_symmetry_space_group_name_Hall '-P 2ybc'
_symmetry_space_group_name_H-M 'P 1 21/c 1'
_atom_sites_solution_hydrogens geom
_atom_sites_solution_primary direct
_atom_sites_solution_secondary difmap
_audit_creation_method SHELXL-97
_cell_angle_alpha 90.00
_cell_angle_beta 94.113(2)
_cell_angle_gamma 90.00
_cell_formula_units_Z 4
_cell_length_a 8.4047(3)
_cell_length_b 8.7285(3)
_cell_length_c 19.5086(7)
_cell_measurement_reflns_used 3792
_cell_measurement_temperature 100
_cell_measurement_theta_max 29.00
_cell_measurement_theta_min 2.09
_cell_volume 1427.47(9)
_computing_cell_refinement 'SAINT (Bruker, 2005)'
_computing_data_collection 'APEX2 (Bruker, 2005)'
_computing_data_reduction 'SAINT (Bruker, 2005)'
_computing_molecular_graphics 'SHELXTL (Sheldrick, 2008)'
_computing_publication_material
;
SHELXTL (Sheldrick, 2008), PLATON (Spek, 2009), Mercury (Macrae
<i>et al.</i>,
2006) and publCIF (Westrip, 2010)
;
_computing_structure_refinement 'SHELXTL (Sheldrick, 2008)'
_computing_structure_solution 'SHELXTL (Sheldrick, 2008)'
_diffrn_ambient_temperature 100
_diffrn_measured_fraction_theta_full 0.998
_diffrn_measured_fraction_theta_max 0.998
_diffrn_measurement_device_type 'Bruker APEXII CCD'
_diffrn_measurement_method '\f and \w scans'
_diffrn_radiation_monochromator graphite
_diffrn_radiation_source 'sealed tube'
_diffrn_radiation_type MoK\a
_diffrn_radiation_wavelength 0.71073
_diffrn_reflns_av_R_equivalents 0.0542
_diffrn_reflns_av_sigmaI/netI 0.0580
_diffrn_reflns_limit_h_max 11
_diffrn_reflns_limit_h_min -10
_diffrn_reflns_limit_k_max 11
_diffrn_reflns_limit_k_min -11
_diffrn_reflns_limit_l_max 26
_diffrn_reflns_limit_l_min -26
_diffrn_reflns_number 14970
_diffrn_reflns_theta_full 29.00
_diffrn_reflns_theta_max 29.00
_diffrn_reflns_theta_min 2.09
_diffrn_standards_number 0
_exptl_absorpt_coefficient_mu 0.100
_exptl_absorpt_correction_T_max 0.9842
_exptl_absorpt_correction_T_min 0.9691
_exptl_absorpt_correction_type multi-scan
_exptl_absorpt_process_details '(SADABS; Bruker, 2005)'
_exptl_crystal_colour Yellow
_exptl_crystal_density_diffrn 1.393
_exptl_crystal_density_method 'not measured'
_exptl_crystal_description Block
_exptl_crystal_F_000 632
_exptl_crystal_size_max 0.32
_exptl_crystal_size_mid 0.27
_exptl_crystal_size_min 0.16
_refine_diff_density_max 0.577
_refine_diff_density_min -0.287
_refine_ls_extinction_method none
_refine_ls_goodness_of_fit_ref 1.066
_refine_ls_hydrogen_treatment constr
_refine_ls_matrix_type full
_refine_ls_number_parameters 202
_refine_ls_number_reflns 3792
_refine_ls_number_restraints 0
_refine_ls_restrained_S_all 1.066
_refine_ls_R_factor_all 0.1081
_refine_ls_R_factor_gt 0.0665
_refine_ls_shift/su_max 0.001
_refine_ls_shift/su_mean 0.001
_refine_ls_structure_factor_coef Fsqd
_refine_ls_weighting_details 'calc w=1/[\s^2^(Fo^2^)+(0.0802P)^2^+1.2643P] where P=(Fo^2^+2Fc^2^)/3'
_refine_ls_weighting_scheme calc
_refine_ls_wR_factor_gt 0.1636
_refine_ls_wR_factor_ref 0.1884
_reflns_number_gt 2435
_reflns_number_total 3792
_reflns_threshold_expression I>2\s(I)
_cod_data_source_file hb7090.cif
_cod_data_source_block I
_cod_original_sg_symbol_H-M 'P 21/c'
_cod_database_code 2238175
_cod_database_fobs_code 2238175

loop_
_symmetry_equiv_pos_as_xyz
'x, y, z'
'-x, y+1/2, -z+1/2'
'-x, -y, -z'
'x, -y-1/2, z-1/2'

loop_
_atom_site_type_symbol
_atom_site_label
_atom_site_fract_x
_atom_site_fract_y
_atom_site_fract_z
_atom_site_U_iso_or_equiv
_atom_site_adp_type
_atom_site_calc_flag
_atom_site_refinement_flags
_atom_site_occupancy
_atom_site_symmetry_multiplicity
O O1 0.6126(2) 0.93348(19) -0.05940(8) 0.0229(4) Uani d . 1 1
O O2 0.9130(2) 0.60091(19) 0.09428(8) 0.0234(4) Uani d . 1 1
O O3 1.3110(2) 0.78070(19) 0.26882(8) 0.0219(4) Uani d . 1 1
O O4 1.2622(2) 1.05914(19) 0.22949(8) 0.0234(4) Uani d . 1 1
N N1 0.7107(2) 1.3210(2) -0.02122(10) 0.0194(4) Uani d . 1 1
C C1 0.6314(3) 1.2048(3) -0.05320(11) 0.0166(5) Uani d . 1 1
C C2 0.5113(3) 1.2269(3) -0.10560(12) 0.0221(5) Uani d . 1 1
H H2A 0.4597 1.1436 -0.1270 0.027 Uiso calc R 1 1
C C3 0.4706(3) 1.3755(3) -0.12499(12) 0.0239(5) Uani d . 1 1
H H3A 0.3901 1.3938 -0.1592 0.029 Uiso calc R 1 1
C C4 0.5517(3) 1.4957(3) -0.09262(12) 0.0234(5) Uani d . 1 1
H H4A 0.5276 1.5964 -0.1050 0.028 Uiso calc R 1 1
C C5 0.6702(3) 1.4634(3) -0.04114(12) 0.0222(5) Uani d . 1 1
H H5A 0.7241 1.5450 -0.0194 0.027 Uiso calc R 1 1
C C6 0.6774(3) 1.0442(3) -0.03057(11) 0.0184(5) Uani d . 1 1
C C7 0.7993(3) 1.0306(3) 0.02671(11) 0.0214(5) Uani d . 1 1
H H7A 0.8459 1.1188 0.0459 0.026 Uiso calc R 1 1
C C8 0.8451(3) 0.8932(3) 0.05195(11) 0.0199(5) Uani d . 1 1
H H8A 0.7949 0.8080 0.0315 0.024 Uiso calc R 1 1
C C9 0.9661(3) 0.8631(3) 0.10836(11) 0.0178(5) Uani d . 1 1
C C10 0.9984(3) 0.7123(3) 0.12964(11) 0.0172(5) Uani d . 1 1
C C11 1.1109(3) 0.6809(3) 0.18425(11) 0.0165(5) Uani d . 1 1
H H11A 1.1281 0.5805 0.1989 0.020 Uiso calc R 1 1
C C12 1.1961(3) 0.7987(3) 0.21634(11) 0.0173(5) Uani d . 1 1
C C13 1.1689(3) 0.9518(3) 0.19514(11) 0.0176(5) Uani d . 1 1
C C14 1.0550(3) 0.9814(3) 0.14248(11) 0.0177(5) Uani d . 1 1
H H14A 1.0361 1.0824 0.1290 0.021 Uiso calc R 1 1
C C15 0.9402(3) 0.4457(3) 0.11480(13) 0.0268(6) Uani d . 1 1
H H15A 0.8753 0.3791 0.0853 0.040 Uiso calc R 1 1
H H15B 0.9130 0.4327 0.1614 0.040 Uiso calc R 1 1
H H15C 1.0507 0.4207 0.1115 0.040 Uiso calc R 1 1
C C16 1.3405(3) 0.6280(3) 0.29434(12) 0.0230(5) Uani d . 1 1
H H16A 1.4170 0.6315 0.3333 0.035 Uiso calc R 1 1
H H16B 1.3814 0.5662 0.2589 0.035 Uiso calc R 1 1
H H16C 1.2427 0.5844 0.3079 0.035 Uiso calc R 1 1
C C17 1.2442(3) 1.2141(3) 0.20699(13) 0.0248(5) Uani d . 1 1
H H17A 1.3223 1.2770 0.2319 0.037 Uiso calc R 1 1
H H17B 1.1392 1.2497 0.2153 0.037 Uiso calc R 1 1
H H17C 1.2590 1.2199 0.1587 0.037 Uiso calc R 1 1

loop_
_atom_site_aniso_label
_atom_site_aniso_U_11
_atom_site_aniso_U_22
_atom_site_aniso_U_33
_atom_site_aniso_U_12
_atom_site_aniso_U_13
_atom_site_aniso_U_23
O1 0.0286(9) 0.0155(9) 0.0246(8) -0.0034(7) 0.0011(7) -0.0018(7)
O2 0.0307(10) 0.0092(8) 0.0283(8) -0.0006(7) -0.0102(7) 0.0001(7)
O3 0.0235(9) 0.0135(8) 0.0271(8) 0.0002(7) -0.0089(7) 0.0034(7)
O4 0.0269(9) 0.0110(9) 0.0307(9) -0.0018(7) -0.0094(7) 0.0017(7)
N1 0.0240(10) 0.0142(10) 0.0199(9) 0.0012(8) 0.0006(8) 0.0004(8)
C1 0.0188(11) 0.0145(11) 0.0168(10) 0.0014(9) 0.0030(8) 0.0013(9)
C2 0.0211(12) 0.0231(13) 0.0217(11) -0.0010(10) -0.0015(9) 0.0009(10)
C3 0.0214(12) 0.0285(14) 0.0216(11) 0.0053(11) -0.0002(9) 0.0035(10)
C4 0.0250(13) 0.0195(13) 0.0263(12) 0.0072(10) 0.0063(10) 0.0062(10)
C5 0.0268(13) 0.0155(12) 0.0242(11) 0.0022(10) 0.0021(9) -0.0002(9)
C6 0.0224(12) 0.0167(12) 0.0163(10) -0.0011(10) 0.0033(8) -0.0007(9)
C7 0.0249(12) 0.0162(12) 0.0225(11) -0.0009(10) -0.0031(9) -0.0013(9)
C8 0.0206(11) 0.0176(12) 0.0214(10) -0.0014(10) -0.0007(9) -0.0009(9)
C9 0.0210(12) 0.0139(11) 0.0183(10) 0.0005(9) -0.0003(9) 0.0011(9)
C10 0.0189(11) 0.0125(11) 0.0202(10) -0.0009(9) 0.0020(9) 0.0005(9)
C11 0.0167(11) 0.0112(11) 0.0216(10) 0.0006(9) 0.0008(8) 0.0029(9)
C12 0.0158(11) 0.0172(12) 0.0186(10) 0.0023(9) -0.0014(8) 0.0024(9)
C13 0.0200(11) 0.0110(11) 0.0217(10) -0.0016(9) 0.0009(9) 0.0002(9)
C14 0.0229(12) 0.0108(11) 0.0196(10) 0.0013(9) 0.0030(9) 0.0018(9)
C15 0.0369(14) 0.0125(12) 0.0295(12) -0.0012(11) -0.0089(11) 0.0023(10)
C16 0.0241(12) 0.0163(12) 0.0276(12) 0.0004(10) -0.0049(10) 0.0060(10)
C17 0.0277(13) 0.0115(11) 0.0342(13) -0.0015(10) -0.0051(10) 0.0025(10)

loop_
_atom_type_symbol
_atom_type_description
_atom_type_scat_dispersion_real
_atom_type_scat_dispersion_imag
_atom_type_scat_source
C C 0.0033 0.0016 'International Tables Vol C Tables 4.2.6.8 and 6.1.1.4'
H H 0.0000 0.0000 'International Tables Vol C Tables 4.2.6.8 and 6.1.1.4'
N N 0.0061 0.0033 'International Tables Vol C Tables 4.2.6.8 and 6.1.1.4'
O O 0.0106 0.0060 'International Tables Vol C Tables 4.2.6.8 and 6.1.1.4'

loop_
_geom_angle_atom_site_label_1
_geom_angle_atom_site_label_2
_geom_angle_atom_site_label_3
_geom_angle
C10 O2 C15 117.81(18)
C12 O3 C16 117.48(18)
C13 O4 C17 117.05(18)
C5 N1 C1 117.3(2)
N1 C1 C2 123.0(2)
N1 C1 C6 117.17(19)
C2 C1 C6 119.9(2)
C3 C2 C1 118.6(2)
C3 C2 H2A 120.7
C1 C2 H2A 120.7
C4 C3 C2 118.9(2)
C4 C3 H3A 120.6
C2 C3 H3A 120.6
C3 C4 C5 118.7(2)
C3 C4 H4A 120.6
C5 C4 H4A 120.6
N1 C5 C4 123.5(2)
N1 C5 H5A 118.3
C4 C5 H5A 118.3
O1 C6 C7 123.3(2)
O1 C6 C1 120.1(2)
C7 C6 C1 116.6(2)
C8 C7 C6 121.2(2)
C8 C7 H7A 119.4
C6 C7 H7A 119.4
C7 C8 C9 126.9(2)
C7 C8 H8A 116.6
C9 C8 H8A 116.6
C10 C9 C14 117.6(2)
C10 C9 C8 120.0(2)
C14 C9 C8 122.5(2)
O2 C10 C11 123.1(2)
O2 C10 C9 115.8(2)
C11 C10 C9 121.0(2)
C12 C11 C10 120.0(2)
C12 C11 H11A 120.0
C10 C11 H11A 120.0
O3 C12 C11 124.8(2)
O3 C12 C13 114.8(2)
C11 C12 C13 120.3(2)
O4 C13 C14 125.5(2)
O4 C13 C12 115.46(19)
C14 C13 C12 119.0(2)
C13 C14 C9 122.0(2)
C13 C14 H14A 119.0
C9 C14 H14A 119.0
O2 C15 H15A 109.5
O2 C15 H15B 109.5
H15A C15 H15B 109.5
O2 C15 H15C 109.5
H15A C15 H15C 109.5
H15B C15 H15C 109.5
O3 C16 H16A 109.5
O3 C16 H16B 109.5
H16A C16 H16B 109.5
O3 C16 H16C 109.5
H16A C16 H16C 109.5
H16B C16 H16C 109.5
O4 C17 H17A 109.5
O4 C17 H17B 109.5
H17A C17 H17B 109.5
O4 C17 H17C 109.5
H17A C17 H17C 109.5
H17B C17 H17C 109.5

loop_
_geom_bond_atom_site_label_1
_geom_bond_atom_site_label_2
_geom_bond_distance
O1 C6 1.226(3)
O2 C10 1.366(3)
O2 C15 1.427(3)
O3 C12 1.365(3)
O3 C16 1.438(3)
O4 C13 1.366(3)
O4 C17 1.427(3)
N1 C5 1.339(3)
N1 C1 1.343(3)
C1 C2 1.397(3)
C1 C6 1.511(3)
C2 C3 1.388(4)
C2 H2A 0.9300
C3 C4 1.379(4)
C3 H3A 0.9300
C4 C5 1.392(3)
C4 H4A 0.9300
C5 H5A 0.9300
C6 C7 1.466(3)
C7 C8 1.343(3)
C7 H7A 0.9300
C8 C9 1.468(3)
C8 H8A 0.9300
C9 C10 1.400(3)
C9 C14 1.413(3)
C10 C11 1.400(3)
C11 C12 1.378(3)
C11 H11A 0.9300
C12 C13 1.412(3)
C13 C14 1.377(3)
C14 H14A 0.9300
C15 H15A 0.9600
C15 H15B 0.9600
C15 H15C 0.9600
C16 H16A 0.9600
C16 H16B 0.9600
C16 H16C 0.9600
C17 H17A 0.9600
C17 H17B 0.9600
C17 H17C 0.9600

loop_
_geom_hbond_atom_site_label_D
_geom_hbond_atom_site_label_H
_geom_hbond_atom_site_label_A
_geom_hbond_site_symmetry_A
_geom_hbond_distance_DH
_geom_hbond_distance_HA
_geom_hbond_distance_DA
_geom_hbond_angle_DHA
_geom_hbond_publ_flag
C3 H3A O4 4_485 0.93 2.39 3.277(3) 160 y
C15 H15A N1 1_545 0.96 2.47 3.349(3) 153 y

loop_
_geom_torsion_atom_site_label_1
_geom_torsion_atom_site_label_2
_geom_torsion_atom_site_label_3
_geom_torsion_atom_site_label_4
_geom_torsion
C5 N1 C1 C2 0.3(3)
C5 N1 C1 C6 -180.0(2)
N1 C1 C2 C3 -0.8(3)
C6 C1 C2 C3 179.5(2)
C1 C2 C3 C4 1.0(3)
C2 C3 C4 C5 -0.7(3)
C1 N1 C5 C4 0.0(3)
C3 C4 C5 N1 0.2(4)
N1 C1 C6 O1 -177.7(2)
C2 C1 C6 O1 2.0(3)
N1 C1 C6 C7 2.9(3)
C2 C1 C6 C7 -177.4(2)
O1 C6 C7 C8 -1.3(4)
C1 C6 C7 C8 178.0(2)
C6 C7 C8 C9 179.4(2)
C7 C8 C9 C10 178.8(2)
C7 C8 C9 C14 -2.0(4)
C15 O2 C10 C11 0.4(3)
C15 O2 C10 C9 -179.1(2)
C14 C9 C10 O2 -178.38(19)
C8 C9 C10 O2 0.9(3)
C14 C9 C10 C11 2.1(3)
C8 C9 C10 C11 -178.7(2)
O2 C10 C11 C12 178.1(2)
C9 C10 C11 C12 -2.4(3)
C16 O3 C12 C11 -2.8(3)
C16 O3 C12 C13 177.9(2)
C10 C11 C12 O3 -178.3(2)
C10 C11 C12 C13 1.0(3)
C17 O4 C13 C14 -2.6(3)
C17 O4 C13 C12 176.7(2)
O3 C12 C13 O4 0.7(3)
C11 C12 C13 O4 -178.7(2)
O3 C12 C13 C14 -180.0(2)
C11 C12 C13 C14 0.6(3)
O4 C13 C14 C9 178.4(2)
C12 C13 C14 C9 -0.9(3)
C10 C9 C14 C13 -0.4(3)
C8 C9 C14 C13 -179.7(2)
